data_2213251
loop_
_publ_author_name
'Zhu-Yan Zhang'
'Shan Gao'
'Li-Hua Huo'
'Jing-Gui Zhao'

_publ_section_title
;
 Tetraaquabis[(4-oxo-4<i>H</i>-pyridin-1-yl)acetato]manganese(II)
;
_journal_coeditor_code CI2374
_journal_issue 5
_journal_name_full 'Acta Crystallographica Section E'
_journal_page_first m1514
_journal_page_last m1514
_journal_paper_doi 10.1107/S1600536807020533
_journal_volume 63
_journal_year 2007
_chemical_formula_iupac '[Mn (C7 H6 N O3)2 (H2 O)4]'
_chemical_formula_moiety 'C14 H20 Mn N2 O10'
_chemical_formula_sum 'C14 H20 Mn N2 O10'
_chemical_formula_weight 431.26
_chemical_name_systematic
;
Tetraaquabis[(4-oxo-4H-pyridin-1-yl)acetato]manganese(II)
;
_space_group_IT_number 2
_symmetry_cell_setting triclinic
_symmetry_space_group_name_Hall '-P 1'
_symmetry_space_group_name_H-M 'P -1'
_atom_sites_solution_hydrogens geom
_atom_sites_solution_primary direct
_atom_sites_solution_secondary difmap
_audit_creation_method SHELXL97
_cell_angle_alpha 108.16(3)
_cell_angle_beta 99.32(3)
_cell_angle_gamma 103.38(3)
_cell_formula_units_Z 1
_cell_length_a 5.4191(11)
_cell_length_b 9.0498(18)
_cell_length_c 10.044(2)
_cell_measurement_reflns_used 4131
_cell_measurement_temperature 295(2)
_cell_measurement_theta_max 27.46
_cell_measurement_theta_min 3.88
_cell_volume 440.5(2)
_computing_cell_refinement RAPID-AUTO
_computing_data_collection 'RAPID-AUTO (Rigaku, 1998)'
_computing_data_reduction 'CrystalStructure (Rigaku/MSC, 2002)'
_computing_molecular_graphics 'ORTEPII (Johnson, 1976)'
_computing_publication_material SHELXL97
_computing_structure_refinement 'SHELXL97 (Sheldrick, 1997)'
_computing_structure_solution 'SHELXS97 (Sheldrick, 1997)'
_diffrn_ambient_temperature 295(2)
_diffrn_detector_area_resol_mean 10.000
_diffrn_measured_fraction_theta_full 0.990
_diffrn_measured_fraction_theta_max 0.990
_diffrn_measurement_device_type 'Rigaku R-AXIS RAPID'
_diffrn_measurement_method \w
_diffrn_radiation_monochromator graphite
_diffrn_radiation_source 'fine-focus sealed tube'
_diffrn_radiation_type MoK\a
_diffrn_radiation_wavelength 0.71073
_diffrn_reflns_av_R_equivalents 0.0140
_diffrn_reflns_av_sigmaI/netI 0.0178
_diffrn_reflns_limit_h_max 7
_diffrn_reflns_limit_h_min -6
_diffrn_reflns_limit_k_max 11
_diffrn_reflns_limit_k_min -11
_diffrn_reflns_limit_l_max 13
_diffrn_reflns_limit_l_min -13
_diffrn_reflns_number 4337
_diffrn_reflns_theta_full 27.46
_diffrn_reflns_theta_max 27.46
_diffrn_reflns_theta_min 3.88
_diffrn_standards_decay_% 0
_diffrn_standards_interval_count 0
_diffrn_standards_interval_time 0
_diffrn_standards_number 0
_exptl_absorpt_coefficient_mu 0.808
_exptl_absorpt_correction_T_max 0.8683
_exptl_absorpt_correction_T_min 0.7597
_exptl_absorpt_correction_type multi-scan
_exptl_absorpt_process_details '(ABSCOR; Higashi, 1995)'
_exptl_crystal_colour colourless
_exptl_crystal_density_diffrn 1.626
_exptl_crystal_density_method 'not measured'
_exptl_crystal_description Prism
_exptl_crystal_F_000 223
_exptl_crystal_size_max 0.36
_exptl_crystal_size_mid 0.28
_exptl_crystal_size_min 0.18
_refine_diff_density_max 0.329
_refine_diff_density_min -0.184
_refine_ls_extinction_method none
_refine_ls_goodness_of_fit_ref 1.076
_refine_ls_hydrogen_treatment mixed
_refine_ls_matrix_type full
_refine_ls_number_parameters 136
_refine_ls_number_reflns 1981
_refine_ls_number_restraints 6
_refine_ls_restrained_S_all 1.076
_refine_ls_R_factor_all 0.0290
_refine_ls_R_factor_gt 0.0268
_refine_ls_shift/su_max 0.001
_refine_ls_shift/su_mean 0.000
_refine_ls_structure_factor_coef Fsqd
_refine_ls_weighting_details 'calc w=1/[\s^2^(Fo^2^)+(0.0396P)^2^+0.1219P] where P=(Fo^2^+2Fc^2^)/3'
_refine_ls_weighting_scheme calc
_refine_ls_wR_factor_gt 0.0694
_refine_ls_wR_factor_ref 0.0705
_reflns_number_gt 1844
_reflns_number_total 1981
_reflns_threshold_expression I>2\s(I)
_cod_data_source_file ci2374.cif
_cod_data_source_block I
_cod_database_code 2213251
_cod_database_fobs_code 2213251

loop_
_symmetry_equiv_pos_as_xyz
'x, y, z'
'-x, -y, -z'

loop_
_atom_site_type_symbol
_atom_site_label
_atom_site_fract_x
_atom_site_fract_y
_atom_site_fract_z
_atom_site_U_iso_or_equiv
_atom_site_adp_type
_atom_site_calc_flag
_atom_site_refinement_flags
_atom_site_occupancy
Mn Mn1 0.5000 0.5000 0.5000 0.02410(10) Uani d S 1
O O1W 0.7476(2) 0.74902(12) 0.58032(12) 0.0342(2) Uani d D 1
H H1W1 0.693(3) 0.8273(18) 0.624(2) 0.051 Uiso d D 1
H H1W2 0.894(3) 0.789(2) 0.566(2) 0.051 Uiso d D 1
O O1 0.2242(2) -0.11738(13) -0.45608(12) 0.0373(3) Uani d . 1
O O2W 0.79418(19) 0.41863(13) 0.61161(11) 0.0320(2) Uani d D 1
H H2W1 0.775(3) 0.3193(12) 0.5618(19) 0.048 Uiso d D 1
H H2W2 0.955(2) 0.4702(19) 0.634(2) 0.048 Uiso d D 1
O O2 0.5889(2) -0.00381(14) -0.27545(12) 0.0402(3) Uani d . 1
O O3 0.66629(19) 0.44717(13) 0.31126(10) 0.0324(2) Uani d . 1
N N1 0.3688(2) 0.22273(14) -0.12628(12) 0.0257(2) Uani d . 1
C C1 0.3723(3) -0.00777(17) -0.34111(14) 0.0272(3) Uani d . 1
C C2 0.2691(3) 0.13736(17) -0.28357(14) 0.0298(3) Uani d . 1
H H2A 0.3194 0.2135 -0.3313 0.036 Uiso calc R 1
H H2B 0.0790 0.0990 -0.3076 0.036 Uiso calc R 1
C C3 0.2162(3) 0.20104(18) -0.03597(15) 0.0303(3) Uani d . 1
H H3 0.0439 0.1340 -0.0750 0.036 Uiso calc R 1
C C4 0.3070(3) 0.27423(19) 0.11032(16) 0.0317(3) Uani d . 1
H H4 0.1955 0.2578 0.1691 0.038 Uiso calc R 1
C C5 0.5707(3) 0.37566(17) 0.17470(15) 0.0256(3) Uani d . 1
C C6 0.7223(3) 0.39426(18) 0.07528(15) 0.0309(3) Uani d . 1
H H6 0.8961 0.4594 0.1103 0.037 Uiso calc R 1
C C7 0.6192(3) 0.31899(18) -0.07022(16) 0.0309(3) Uani d . 1
H H7 0.7240 0.3343 -0.1325 0.037 Uiso calc R 1

loop_
_atom_site_aniso_label
_atom_site_aniso_U_11
_atom_site_aniso_U_22
_atom_site_aniso_U_33
_atom_site_aniso_U_12
_atom_site_aniso_U_13
_atom_site_aniso_U_23
Mn1 0.01991(15) 0.02699(16) 0.01976(15) 0.00453(11) 0.00473(11) 0.00294(11)
O1W 0.0286(5) 0.0281(5) 0.0383(6) 0.0039(4) 0.0135(5) 0.0030(4)
O1 0.0295(5) 0.0329(5) 0.0332(5) 0.0051(4) 0.0037(4) -0.0046(4)
O2W 0.0236(5) 0.0325(5) 0.0299(5) 0.0075(4) 0.0013(4) 0.0014(4)
O2 0.0326(6) 0.0417(6) 0.0354(6) 0.0156(5) 0.0009(5) 0.0001(5)
O3 0.0234(5) 0.0426(6) 0.0204(5) 0.0052(4) 0.0042(4) 0.0009(4)
N1 0.0252(5) 0.0257(5) 0.0205(5) 0.0067(4) 0.0022(4) 0.0030(4)
C1 0.0269(7) 0.0278(7) 0.0230(6) 0.0051(5) 0.0079(5) 0.0055(5)
C2 0.0329(7) 0.0300(7) 0.0200(6) 0.0100(6) 0.0002(5) 0.0034(5)
C3 0.0210(6) 0.0340(7) 0.0276(7) 0.0033(5) 0.0023(5) 0.0058(6)
C4 0.0237(6) 0.0397(8) 0.0259(7) 0.0038(6) 0.0069(5) 0.0080(6)
C5 0.0228(6) 0.0277(6) 0.0223(6) 0.0083(5) 0.0045(5) 0.0039(5)
C6 0.0217(6) 0.0342(7) 0.0256(7) 0.0006(5) 0.0053(5) 0.0020(6)
C7 0.0269(7) 0.0340(7) 0.0262(7) 0.0036(5) 0.0095(6) 0.0061(6)

loop_
_atom_type_symbol
_atom_type_description
_atom_type_scat_dispersion_real
_atom_type_scat_dispersion_imag
_atom_type_scat_source
C C 0.0033 0.0016 'International Tables Vol C Tables 4.2.6.8 and 6.1.1.4'
H H 0.0000 0.0000 'International Tables Vol C Tables 4.2.6.8 and 6.1.1.4'
N N 0.0061 0.0033 'International Tables Vol C Tables 4.2.6.8 and 6.1.1.4'
O O 0.0106 0.0060 'International Tables Vol C Tables 4.2.6.8 and 6.1.1.4'
Mn Mn 0.3368 0.7283 'International Tables Vol C Tables 4.2.6.8 and 6.1.1.4'

loop_
_geom_angle_atom_site_label_1
_geom_angle_atom_site_label_2
_geom_angle_atom_site_label_3
_geom_angle_site_symmetry_1
_geom_angle_site_symmetry_3
_geom_angle
_geom_angle_publ_flag
O1W Mn1 O2W . . 93.31(5) ?
O1W Mn1 O2W . 2_666 86.69(5) ?
O1W Mn1 O3 . . 89.68(5) ?
O2W Mn1 O3 . . 89.39(4) ?
O1W Mn1 O3 . 2_666 90.32(5) ?
O2W Mn1 O3 . 2_666 90.61(4) ?
N1 C2 C1 . . 112.72(12) ?
O1W Mn1 O1W 2_666 . 180 no
O1W Mn1 O2W 2_666 . 86.69(5) no
O1W Mn1 O2W 2_666 2_666 93.31(5) no
O2W Mn1 O2W . 2_666 180 no
O1W Mn1 O3 2_666 . 90.32(5) no
O2W Mn1 O3 2_666 . 90.61(4) no
O1W Mn1 O3 2_666 2_666 89.68(5) no
O2W Mn1 O3 2_666 2_666 89.39(4) no
O3 Mn1 O3 . 2_666 180.0 no
Mn1 O1W H1W1 . . 121.0(13) no
Mn1 O1W H1W2 . . 130.2(12) no
H1W1 O1W H1W2 . . 108.3(13) no
Mn1 O2W H2W1 . . 108.5(13) no
Mn1 O2W H2W2 . . 120.6(14) no
H2W1 O2W H2W2 . . 107.7(13) no
C5 O3 Mn1 . . 134.77(9) no
C7 N1 C3 . . 119.26(12) no
C7 N1 C2 . . 119.81(12) no
C3 N1 C2 . . 120.87(12) no
O2 C1 O1 . . 127.28(14) no
O2 C1 C2 . . 118.63(12) no
O1 C1 C2 . . 114.04(13) no
N1 C2 H2A . . 109.0 no
C1 C2 H2A . . 109.0 no
N1 C2 H2B . . 109.0 no
C1 C2 H2B . . 109.0 no
H2A C2 H2B . . 107.8 no
N1 C3 C4 . . 121.97(13) no
N1 C3 H3 . . 119.0 no
C4 C3 H3 . . 119.0 no
C3 C4 C5 . . 120.86(13) no
C3 C4 H4 . . 119.6 no
C5 C4 H4 . . 119.6 no
O3 C5 C6 . . 121.59(12) no
O3 C5 C4 . . 123.50(13) no
C6 C5 C4 . . 114.91(12) no
C7 C6 C5 . . 121.46(13) no
C7 C6 H6 . . 119.3 no
C5 C6 H6 . . 119.3 no
N1 C7 C6 . . 121.54(13) no
N1 C7 H7 . . 119.2 no
C6 C7 H7 . . 119.2 no

loop_
_geom_bond_atom_site_label_1
_geom_bond_atom_site_label_2
_geom_bond_site_symmetry_2
_geom_bond_distance
_geom_bond_publ_flag
Mn1 O1W . 2.1557(14) ?
Mn1 O2W . 2.1952(12) ?
Mn1 O3 . 2.1960(11) ?
O1 C1 . 1.2566(18) ?
O2 C1 . 1.2366(19) ?
O3 C5 . 1.2767(17) ?
C3 C4 . 1.359(2) ?
C6 C7 . 1.360(2) ?
Mn1 O1W 2_666 2.1557(14) no
Mn1 O2W 2_666 2.1952(12) no
Mn1 O3 2_666 2.1960(11) no
O1W H1W1 . 0.853(9) no
O1W H1W2 . 0.848(9) no
O2W H2W1 . 0.854(9) no
O2W H2W2 . 0.845(9) no
N1 C7 . 1.3481(19) no
N1 C3 . 1.3506(19) no
N1 C2 . 1.4677(17) no
C1 C2 . 1.531(2) no
C2 H2A . 0.97 no
C2 H2B . 0.97 no
C3 H3 . 0.93 no
C4 C5 . 1.423(2) no
C4 H4 . 0.93 no
C5 C6 . 1.417(2) no
C6 H6 . 0.93 no
C7 H7 . 0.93 no

loop_
_geom_hbond_atom_site_label_D
_geom_hbond_atom_site_label_H
_geom_hbond_atom_site_label_A
_geom_hbond_site_symmetry_A
_geom_hbond_distance_DH
_geom_hbond_distance_HA
_geom_hbond_distance_DA
_geom_hbond_angle_DHA
_geom_hbond_publ_flag
O1W H1W1 O2 1_566 0.850(10) 1.820(10) 2.6674(17) 178(2) yes
O1W H1W2 O1 1_666 0.850(10) 1.870(10) 2.7208(17) 177(2) yes
O2W H2W1 O1 2_655 0.850(10) 1.810(10) 2.6557(17) 173(2) yes
O2W H2W2 O3 2_766 0.840(10) 1.930(10) 2.7677(17) 169(2) yes

loop_
_geom_torsion_atom_site_label_1
_geom_torsion_atom_site_label_2
_geom_torsion_atom_site_label_3
_geom_torsion_atom_site_label_4
_geom_torsion_site_symmetry_1
_geom_torsion
_geom_torsion_publ_flag
O1W Mn1 O3 C5 2_666 47.96(14) no
O1W Mn1 O3 C5 . -132.04(14) no
O2W Mn1 O3 C5 . 134.65(14) no
O2W Mn1 O3 C5 2_666 -45.35(14) no
C7 N1 C2 C1 . 74.23(17) no
C3 N1 C2 C1 . -103.03(15) no
O2 C1 C2 N1 . -28.52(19) no
O1 C1 C2 N1 . 153.79(13) no
C7 N1 C3 C4 . 0.4(2) no
C2 N1 C3 C4 . 177.64(14) no
N1 C3 C4 C5 . -1.0(2) no
Mn1 O3 C5 C6 . 164.14(11) no
Mn1 O3 C5 C4 . -15.0(2) no
C3 C4 C5 O3 . -179.92(14) no
C3 C4 C5 C6 . 0.9(2) no
O3 C5 C6 C7 . -179.46(14) no
C4 C5 C6 C7 . -0.3(2) no
C3 N1 C7 C6 . 0.3(2) no
C2 N1 C7 C6 . -177.01(14) no
C5 C6 C7 N1 . -0.3(2) no
